data_7006970
loop_
_publ_author_name
'Siedle, Gabriel'
'Kersting, Berthold'

_publ_section_title
;
 Preparation and characterization of dinuclear Pd(II) complexes of
 binucleating tetraaza-thiophenolate ligands.
;
_journal_issue 17
_journal_name_full 'Dalton transactions (Cambridge, England : 2003)'
_journal_page_first 2114
_journal_page_last 2126
_journal_paper_doi 10.1039/b516071E
_journal_year 2006
_chemical_compound_source
;
Crystals were grown by recrystallization from a mixed
acetone/methanol solvent system
;
_chemical_formula_structural
;
[(L3)Pd2(OAc)](ClO4)2
;
_chemical_formula_sum 'C22 H36 Cl2 N4 O10 Pd2 S'
_chemical_formula_weight 832.31
_space_group_IT_number 14
_symmetry_cell_setting monoclinic
_symmetry_space_group_name_Hall '-P 2yn'
_symmetry_space_group_name_H-M 'P 1 21/n 1'
_atom_sites_solution_hydrogens geom
_atom_sites_solution_primary direct
_atom_sites_solution_secondary difmap
_cell_angle_alpha 90.00
_cell_angle_beta 102.20(3)
_cell_angle_gamma 90.00
_cell_formula_units_Z 4
_cell_length_a 11.410(3)
_cell_length_b 12.245(2)
_cell_length_c 22.395(4)
_cell_measurement_temperature 210(2)
_cell_volume 3058.3(11)
_computing_cell_refinement SMART
_computing_data_collection SMART
_computing_data_reduction SAINT
_computing_molecular_graphics 'ORTEP3 (FARRUGIA)'
_computing_structure_refinement 'SHELXL-97 (Sheldrick, 1997)'
_computing_structure_solution 'SHELXS-97 (Sheldrick, 1990)'
_diffrn_ambient_temperature 210(2)
_diffrn_measured_fraction_theta_full 0.931
_diffrn_measured_fraction_theta_max 0.931
_diffrn_measurement_device_type 'BRUKER AXS'
_diffrn_measurement_method hemisphere
_diffrn_radiation_monochromator graphite
_diffrn_radiation_source 'fine-focus sealed tube'
_diffrn_radiation_type MoK\a
_diffrn_radiation_wavelength 0.71073
_diffrn_reflns_av_R_equivalents 0.1677
_diffrn_reflns_av_sigmaI/netI 0.1194
_diffrn_reflns_limit_h_max 14
_diffrn_reflns_limit_h_min -14
_diffrn_reflns_limit_k_max 16
_diffrn_reflns_limit_k_min -15
_diffrn_reflns_limit_l_max 29
_diffrn_reflns_limit_l_min -29
_diffrn_reflns_number 26837
_diffrn_reflns_theta_full 28.77
_diffrn_reflns_theta_max 28.77
_diffrn_reflns_theta_min 1.86
_exptl_absorpt_coefficient_mu 1.476
_exptl_absorpt_correction_T_max 1.00
_exptl_absorpt_correction_T_min 0.82
_exptl_absorpt_correction_type SADABS
_exptl_crystal_colour pale-yellow
_exptl_crystal_density_diffrn 1.808
_exptl_crystal_density_meas ?
_exptl_crystal_description block
_exptl_crystal_F_000 1672
_exptl_crystal_size_max 0.20
_exptl_crystal_size_mid 0.15
_exptl_crystal_size_min 0.15
_refine_diff_density_max 1.288
_refine_diff_density_min -1.158
_refine_diff_density_rms 0.163
_refine_ls_extinction_method none
_refine_ls_goodness_of_fit_ref 1.066
_refine_ls_hydrogen_treatment constr
_refine_ls_matrix_type full
_refine_ls_number_parameters 370
_refine_ls_number_reflns 7412
_refine_ls_number_restraints 0
_refine_ls_restrained_S_all 1.066
_refine_ls_R_factor_all 0.1105
_refine_ls_R_factor_gt 0.0563
_refine_ls_shift/su_max 0.001
_refine_ls_shift/su_mean 0.000
_refine_ls_structure_factor_coef Fsqd
_refine_ls_weighting_details 'calc w=1/[\s^2^(Fo^2^)+(0.0491P)^2^+1.8932P] where P=(Fo^2^+2Fc^2^)/3'
_refine_ls_weighting_scheme calc
_refine_ls_wR_factor_gt 0.1187
_refine_ls_wR_factor_ref 0.1464
_reflns_number_gt 4259
_reflns_number_total 7412
_reflns_threshold_expression >2sigma(I)
_cod_data_source_file b516071E.txt
_cod_data_source_block 9
_cod_original_cell_volume 3058.2(11)
_cod_original_sg_symbol_H-M P2(1)/n
_cod_database_code 7006970

loop_
_symmetry_equiv_pos_as_xyz
'x, y, z'
'-x+1/2, y+1/2, -z+1/2'
'-x, -y, -z'
'x-1/2, -y-1/2, z-1/2'

loop_
_atom_site_label
_atom_site_type_symbol
_atom_site_fract_x
_atom_site_fract_y
_atom_site_fract_z
_atom_site_U_iso_or_equiv
_atom_site_adp_type
_atom_site_occupancy
_atom_site_symmetry_multiplicity
_atom_site_calc_flag
_atom_site_refinement_flags
_atom_site_disorder_assembly
_atom_site_disorder_group
Pd1 Pd 1.12458(4) 0.76735(4) 0.90397(2) 0.03494(15) Uani 1 1 d . . .
Pd2 Pd 0.86818(4) 0.83557(4) 0.97322(2) 0.03587(15) Uani 1 1 d . . .
S S 1.01329(14) 0.90355(12) 0.92947(6) 0.0331(3) Uani 1 1 d . . .
O1 O 1.1460(5) 0.7076(5) 0.9902(2) 0.0687(15) Uani 1 1 d . . .
O2 O 0.9507(5) 0.6918(5) 0.9991(3) 0.0697(16) Uani 1 1 d . . .
N1 N 1.1146(5) 0.8200(4) 0.8195(2) 0.0342(11) Uani 1 1 d . . .
N2 N 1.2341(5) 0.6442(4) 0.8803(2) 0.0422(13) Uani 1 1 d . . .
N3 N 0.7729(5) 0.9725(4) 0.9553(2) 0.0382(12) Uani 1 1 d . . .
N4 N 0.7343(5) 0.7882(5) 1.0190(2) 0.0450(14) Uani 1 1 d . . .
C1 C 0.9446(5) 0.9808(4) 0.8661(2) 0.0303(13) Uani 1 1 d . . .
C2 C 0.8473(6) 1.0510(5) 0.8697(3) 0.0346(14) Uani 1 1 d . . .
C3 C 0.8062(6) 1.1272(5) 0.8241(3) 0.0420(16) Uani 1 1 d . . .
H3 H 0.7452 1.1747 0.8289 0.050 Uiso 1 1 calc R . .
C4 C 0.8528(6) 1.1356(5) 0.7714(3) 0.0402(15) Uani 1 1 d . . .
C5 C 0.9433(6) 1.0623(5) 0.7678(3) 0.0385(15) Uani 1 1 d . . .
H5 H 0.9765 1.0654 0.7333 0.046 Uiso 1 1 calc R . .
C6 C 0.9881(6) 0.9852(5) 0.8115(3) 0.0355(14) Uani 1 1 d . . .
C7 C 1.0692(5) 0.9061(5) 0.7934(3) 0.0348(14) Uani 1 1 d . . .
H7 H 1.0913 0.9216 0.7566 0.042 Uiso 1 1 calc R . .
C8 C 1.1755(8) 0.7435(6) 0.7841(3) 0.057(2) Uani 1 1 d . . .
H8A H 1.1173 0.6925 0.7618 0.068 Uiso 1 1 calc R . .
H8B H 1.2095 0.7843 0.7548 0.068 Uiso 1 1 calc R . .
C9 C 1.2684(9) 0.6847(7) 0.8242(4) 0.079(3) Uani 1 1 d . . .
H9A H 1.3378 0.7319 0.8358 0.094 Uiso 1 1 calc R . .
H9B H 1.2919 0.6230 0.8022 0.094 Uiso 1 1 calc R . .
C10 C 1.1675(9) 0.5401(7) 0.8687(5) 0.088(3) Uani 1 1 d . . .
H10A H 1.2190 0.4848 0.8579 0.132 Uiso 1 1 calc R . .
H10B H 1.0993 0.5497 0.8357 0.132 Uiso 1 1 calc R . .
H10C H 1.1410 0.5183 0.9048 0.132 Uiso 1 1 calc R . .
C11 C 1.3493(8) 0.6296(9) 0.9256(4) 0.091(3) Uani 1 1 d . . .
H11A H 1.3949 0.5720 0.9122 0.136 Uiso 1 1 calc R . .
H11B H 1.3328 0.6111 0.9646 0.136 Uiso 1 1 calc R . .
H11C H 1.3945 0.6963 0.9290 0.136 Uiso 1 1 calc R . .
C12 C 0.7758(6) 1.0476(5) 0.9167(3) 0.0386(15) Uani 1 1 d . . .
H12 H 0.7268 1.1077 0.9186 0.046 Uiso 1 1 calc R . .
C13 C 0.6876(7) 0.9824(6) 0.9968(3) 0.0519(19) Uani 1 1 d . . .
H13A H 0.6241 1.0335 0.9802 0.062 Uiso 1 1 calc R . .
H13B H 0.7288 1.0083 1.0367 0.062 Uiso 1 1 calc R . .
C14 C 0.6371(6) 0.8707(6) 1.0018(3) 0.0518(18) Uani 1 1 d . . .
H14A H 0.5881 0.8715 1.0323 0.062 Uiso 1 1 calc R . .
H14B H 0.5862 0.8506 0.9629 0.062 Uiso 1 1 calc R . .
C15 C 0.6869(8) 0.6777(6) 1.0020(4) 0.062(2) Uani 1 1 d . . .
H15A H 0.6263 0.6604 1.0244 0.093 Uiso 1 1 calc R . .
H15B H 0.7509 0.6255 1.0116 0.093 Uiso 1 1 calc R . .
H15C H 0.6528 0.6755 0.9590 0.093 Uiso 1 1 calc R . .
C16 C 0.7873(8) 0.7903(7) 1.0859(3) 0.064(2) Uani 1 1 d . . .
H16A H 0.7276 0.7689 1.1081 0.095 Uiso 1 1 calc R . .
H16B H 0.8145 0.8629 1.0978 0.095 Uiso 1 1 calc R . .
H16C H 0.8538 0.7406 1.0949 0.095 Uiso 1 1 calc R . .
C17 C 0.8025(7) 1.2187(6) 0.7224(3) 0.055(2) Uani 1 1 d . . .
C18 C 0.8143(9) 1.3320(6) 0.7485(4) 0.077(3) Uani 1 1 d . . .
H18A H 0.7738 1.3360 0.7819 0.116 Uiso 1 1 calc R . .
H18B H 0.7789 1.3833 0.7175 0.116 Uiso 1 1 calc R . .
H18C H 0.8976 1.3491 0.7628 0.116 Uiso 1 1 calc R . .
C19 C 0.8684(10) 1.2153(7) 0.6697(4) 0.087(3) Uani 1 1 d . . .
H19A H 0.8613 1.1437 0.6518 0.130 Uiso 1 1 calc R . .
H19B H 0.9515 1.2322 0.6848 0.130 Uiso 1 1 calc R . .
H19C H 0.8338 1.2680 0.6393 0.130 Uiso 1 1 calc R . .
C20 C 0.6691(9) 1.1923(9) 0.6984(4) 0.096(3) Uani 1 1 d . . .
H20A H 0.6279 1.1951 0.7316 0.144 Uiso 1 1 calc R . .
H20B H 0.6614 1.1205 0.6808 0.144 Uiso 1 1 calc R . .
H20C H 0.6347 1.2449 0.6679 0.144 Uiso 1 1 calc R . .
C21 C 1.0635(7) 0.6747(6) 1.0176(3) 0.0462(17) Uani 1 1 d . . .
C22 C 1.0974(8) 0.6088(9) 1.0743(4) 0.090(3) Uani 1 1 d . . .
H22A H 1.0265 0.5900 1.0888 0.134 Uiso 1 1 calc R . .
H22B H 1.1504 0.6504 1.1050 0.134 Uiso 1 1 calc R . .
H22C H 1.1370 0.5432 1.0659 0.134 Uiso 1 1 calc R . .
Cl1 Cl 1.4092(2) 0.99021(18) 0.82924(10) 0.0708(6) Uani 1 1 d . . .
Cl2 Cl 1.44735(17) 0.63874(15) 1.11366(8) 0.0521(5) Uani 1 1 d . . .
O3 O 1.5082(8) 1.0523(10) 0.8315(6) 0.190(5) Uani 1 1 d . . .
O4 O 1.3915(8) 0.9180(7) 0.7794(3) 0.127(3) Uani 1 1 d . . .
O5 O 1.4111(9) 0.9294(7) 0.8825(3) 0.132(3) Uani 1 1 d . . .
O6 O 1.3071(8) 1.0562(7) 0.8195(4) 0.129(3) Uani 1 1 d . . .
O7 O 1.4023(7) 0.5429(6) 1.0833(4) 0.110(2) Uani 1 1 d . . .
O8 O 1.3906(6) 0.6617(6) 1.1624(3) 0.099(2) Uani 1 1 d . . .
O9 O 1.5723(5) 0.6272(6) 1.1364(3) 0.0841(19) Uani 1 1 d . . .
O10 O 1.4223(7) 0.7275(5) 1.0716(3) 0.088(2) Uani 1 1 d . . .

loop_
_atom_site_aniso_label
_atom_site_aniso_U_11
_atom_site_aniso_U_22
_atom_site_aniso_U_33
_atom_site_aniso_U_23
_atom_site_aniso_U_13
_atom_site_aniso_U_12
Pd1 0.0305(3) 0.0403(3) 0.0350(2) 0.0038(2) 0.0091(2) 0.0060(2)
Pd2 0.0314(3) 0.0442(3) 0.0335(2) 0.0029(2) 0.0102(2) 0.0021(2)
S 0.0299(9) 0.0399(8) 0.0303(7) -0.0001(6) 0.0080(6) 0.0029(7)
O1 0.070(4) 0.080(4) 0.057(3) 0.012(3) 0.017(3) 0.011(3)
O2 0.054(4) 0.068(3) 0.092(4) 0.032(3) 0.027(3) 0.008(3)
N1 0.032(3) 0.038(3) 0.035(2) -0.001(2) 0.012(2) 0.012(2)
N2 0.043(4) 0.034(3) 0.051(3) 0.005(2) 0.014(3) 0.011(3)
N3 0.026(3) 0.051(3) 0.041(3) -0.002(2) 0.012(2) 0.002(3)
N4 0.040(3) 0.064(4) 0.036(3) 0.000(3) 0.018(3) -0.005(3)
C1 0.029(3) 0.028(3) 0.035(3) -0.002(2) 0.010(3) 0.001(3)
C2 0.031(3) 0.038(3) 0.037(3) -0.005(3) 0.011(3) -0.002(3)
C3 0.040(4) 0.039(3) 0.049(4) -0.004(3) 0.014(3) 0.005(3)
C4 0.038(4) 0.040(3) 0.043(3) 0.007(3) 0.010(3) 0.009(3)
C5 0.036(4) 0.043(3) 0.038(3) 0.007(3) 0.011(3) 0.007(3)
C6 0.031(4) 0.037(3) 0.041(3) -0.001(3) 0.012(3) 0.003(3)
C7 0.027(3) 0.045(4) 0.035(3) 0.003(3) 0.013(3) 0.004(3)
C8 0.078(6) 0.053(4) 0.048(4) 0.005(3) 0.033(4) 0.029(4)
C9 0.098(8) 0.081(6) 0.064(5) 0.014(4) 0.033(5) 0.047(6)
C10 0.099(8) 0.051(5) 0.127(8) -0.022(5) 0.054(7) -0.009(5)
C11 0.057(6) 0.134(9) 0.075(6) -0.014(6) 0.000(5) 0.044(6)
C12 0.032(4) 0.040(3) 0.045(3) -0.002(3) 0.011(3) 0.009(3)
C13 0.056(5) 0.055(4) 0.055(4) 0.000(3) 0.035(4) 0.001(4)
C14 0.037(4) 0.071(5) 0.054(4) -0.004(4) 0.023(3) -0.002(4)
C15 0.069(6) 0.049(4) 0.073(5) 0.000(4) 0.027(5) -0.011(4)
C16 0.068(6) 0.083(6) 0.042(4) 0.007(4) 0.017(4) -0.003(5)
C17 0.055(5) 0.058(5) 0.054(4) 0.019(3) 0.019(4) 0.020(4)
C18 0.108(8) 0.061(5) 0.071(5) 0.020(4) 0.037(6) 0.028(5)
C19 0.138(10) 0.080(6) 0.057(5) 0.032(4) 0.054(6) 0.049(6)
C20 0.066(7) 0.124(8) 0.088(7) 0.041(6) -0.009(5) 0.015(7)
C21 0.035(4) 0.056(4) 0.049(4) 0.009(3) 0.013(3) 0.005(4)
C22 0.054(6) 0.150(9) 0.064(5) 0.040(6) 0.011(5) 0.009(6)
Cl1 0.0804(17) 0.0614(12) 0.0707(13) 0.0016(10) 0.0161(12) 0.0079(13)
Cl2 0.0463(11) 0.0624(11) 0.0516(10) 0.0023(8) 0.0194(9) 0.0096(9)
O3 0.092(7) 0.203(11) 0.265(13) -0.002(10) 0.015(8) -0.065(8)
O4 0.174(8) 0.133(7) 0.083(5) -0.016(5) 0.047(5) -0.007(6)
O5 0.190(9) 0.128(7) 0.066(4) 0.024(4) 0.003(5) 0.017(6)
O6 0.115(7) 0.121(6) 0.155(7) 0.028(5) 0.039(6) 0.049(6)
O7 0.098(6) 0.072(4) 0.154(7) -0.020(4) 0.012(5) 0.002(4)
O8 0.078(5) 0.147(6) 0.088(5) 0.015(4) 0.052(4) 0.034(5)
O9 0.047(4) 0.131(5) 0.075(4) 0.000(4) 0.014(3) 0.023(4)
O10 0.113(6) 0.080(4) 0.069(4) 0.023(3) 0.013(4) 0.012(4)

loop_
_atom_type_symbol
_atom_type_description
_atom_type_scat_dispersion_real
_atom_type_scat_dispersion_imag
_atom_type_scat_source
C C 0.0033 0.0016 'International Tables Vol C Tables 4.2.6.8 and 6.1.1.4'
H H 0.0000 0.0000 'International Tables Vol C Tables 4.2.6.8 and 6.1.1.4'
N N 0.0061 0.0033 'International Tables Vol C Tables 4.2.6.8 and 6.1.1.4'
O O 0.0106 0.0060 'International Tables Vol C Tables 4.2.6.8 and 6.1.1.4'
S S 0.1246 0.1234 'International Tables Vol C Tables 4.2.6.8 and 6.1.1.4'
Cl Cl 0.1484 0.1585 'International Tables Vol C Tables 4.2.6.8 and 6.1.1.4'
Pd Pd -0.9988 1.0072 'International Tables Vol C Tables 4.2.6.8 and 6.1.1.4'

loop_
_geom_angle_atom_site_label_1
_geom_angle_atom_site_label_2
_geom_angle_atom_site_label_3
_geom_angle
_geom_angle_site_symmetry_1
_geom_angle_site_symmetry_3
_geom_angle_publ_flag
N1 Pd1 O1 175.8(2) . . ?
N1 Pd1 N2 84.83(19) . . ?
O1 Pd1 N2 91.3(2) . . ?
N1 Pd1 S 94.58(14) . . ?
O1 Pd1 S 89.24(16) . . ?
N2 Pd1 S 177.81(16) . . ?
N3 Pd2 O2 172.47(19) . . ?
N3 Pd2 N4 84.7(2) . . ?
O2 Pd2 N4 87.8(2) . . ?
N3 Pd2 S 91.21(15) . . ?
O2 Pd2 S 96.06(15) . . ?
N4 Pd2 S 173.87(16) . . ?
C1 S Pd1 112.15(18) . . ?
C1 S Pd2 108.0(2) . . ?
Pd1 S Pd2 110.10(7) . . ?
C21 O1 Pd1 127.6(5) . . ?
C21 O2 Pd2 127.5(5) . . ?
C7 N1 C8 118.1(5) . . ?
C7 N1 Pd1 130.5(4) . . ?
C8 N1 Pd1 111.3(4) . . ?
C9 N2 C10 111.0(7) . . ?
C9 N2 C11 105.3(7) . . ?
C10 N2 C11 111.3(7) . . ?
C9 N2 Pd1 104.6(4) . . ?
C10 N2 Pd1 110.6(5) . . ?
C11 N2 Pd1 113.6(5) . . ?
C12 N3 C13 118.8(5) . . ?
C12 N3 Pd2 131.0(4) . . ?
C13 N3 Pd2 110.1(4) . . ?
C15 N4 C14 110.0(6) . . ?
C15 N4 C16 108.9(6) . . ?
C14 N4 C16 111.7(5) . . ?
C15 N4 Pd2 113.1(4) . . ?
C14 N4 Pd2 105.4(4) . . ?
C16 N4 Pd2 107.7(4) . . ?
C6 C1 C2 116.6(5) . . ?
C6 C1 S 122.9(4) . . ?
C2 C1 S 120.3(4) . . ?
C3 C2 C1 120.7(5) . . ?
C3 C2 C12 113.3(5) . . ?
C1 C2 C12 125.8(5) . . ?
C2 C3 C4 122.7(6) . . ?
C5 C4 C3 115.1(6) . . ?
C5 C4 C17 124.5(6) . . ?
C3 C4 C17 120.4(6) . . ?
C6 C5 C4 124.9(5) . . ?
C5 C6 C1 119.7(5) . . ?
C5 C6 C7 114.9(5) . . ?
C1 C6 C7 125.1(5) . . ?
N1 C7 C6 130.6(5) . . ?
C9 C8 N1 110.5(6) . . ?
C8 C9 N2 114.1(7) . . ?
N3 C12 C2 127.6(6) . . ?
N3 C13 C14 106.6(5) . . ?
N4 C14 C13 111.2(6) . . ?
C18 C17 C4 110.4(6) . . ?
C18 C17 C19 107.9(7) . . ?
C4 C17 C19 111.6(6) . . ?
C18 C17 C20 109.3(8) . . ?
C4 C17 C20 107.9(6) . . ?
C19 C17 C20 109.7(8) . . ?
O2 C21 O1 125.3(6) . . ?
O2 C21 C22 115.3(6) . . ?
O1 C21 C22 119.4(7) . . ?
O3 Cl1 O6 110.1(7) . . ?
O3 Cl1 O5 113.8(7) . . ?
O6 Cl1 O5 107.6(5) . . ?
O3 Cl1 O4 111.2(6) . . ?
O6 Cl1 O4 105.4(6) . . ?
O5 Cl1 O4 108.3(5) . . ?
O7 Cl2 O8 111.2(5) . . ?
O7 Cl2 O9 109.2(4) . . ?
O8 Cl2 O9 109.5(4) . . ?
O7 Cl2 O10 108.5(4) . . ?
O8 Cl2 O10 107.4(4) . . ?
O9 Cl2 O10 111.1(4) . . ?

loop_
_geom_bond_atom_site_label_1
_geom_bond_atom_site_label_2
_geom_bond_distance
_geom_bond_site_symmetry_2
_geom_bond_publ_flag
Pd1 N1 1.979(5) . ?
Pd1 O1 2.031(5) . ?
Pd1 N2 2.097(5) . ?
Pd1 S 2.2421(15) . ?
Pd2 N3 1.993(5) . ?
Pd2 O2 2.022(5) . ?
Pd2 N4 2.093(5) . ?
Pd2 S 2.2538(16) . ?
S C1 1.747(6) . ?
O1 C21 1.292(8) . ?
O2 C21 1.283(8) . ?
N1 C7 1.262(7) . ?
N1 C8 1.490(7) . ?
N2 C9 1.478(9) . ?
N2 C10 1.478(10) . ?
N2 C11 1.491(10) . ?
N3 C12 1.267(7) . ?
N3 C13 1.486(7) . ?
N4 C15 1.477(9) . ?
N4 C14 1.491(9) . ?
N4 C16 1.494(8) . ?
C1 C6 1.415(7) . ?
C1 C2 1.420(8) . ?
C2 C3 1.390(9) . ?
C2 C12 1.462(8) . ?
C3 C4 1.399(8) . ?
C4 C5 1.382(8) . ?
C4 C17 1.517(9) . ?
C5 C6 1.379(8) . ?
C6 C7 1.455(8) . ?
C8 C9 1.431(11) . ?
C13 C14 1.497(10) . ?
C17 C18 1.501(11) . ?
C17 C19 1.528(9) . ?
C17 C20 1.537(13) . ?
C21 C22 1.487(10) . ?
Cl1 O3 1.354(9) . ?
Cl1 O6 1.396(8) . ?
Cl1 O5 1.402(7) . ?
Cl1 O4 1.405(7) . ?
Cl2 O7 1.399(7) . ?
Cl2 O8 1.410(5) . ?
Cl2 O9 1.416(6) . ?
Cl2 O10 1.427(6) . ?
